data_1528263
loop_
_publ_author_name
'le Fur, Y.'
'Aleonard, S.'

_publ_section_title
;
 Etude d'orthofluoroberyllates Me(I)2 Me(II)2 (Be F4)3 de structure
 Langbeinite
;
_journal_name_full 'Materials Research Bulletin'
_journal_page_first 601
_journal_page_last 616
_journal_volume 4
_journal_year 1969
_chemical_formula_sum 'Be3 F12 K2 Mg2'
_chemical_name_systematic 'K2 Mg2 (Be F4)3'
_space_group_IT_number 198
_symmetry_space_group_name_Hall 'P 2ac 2ab 3'
_symmetry_space_group_name_H-M 'P 21 3'
_cell_angle_alpha 90
_cell_angle_beta 90
_cell_angle_gamma 90
_cell_formula_units_Z 4
_cell_length_a 9.875
_cell_length_b 9.875
_cell_length_c 9.875
_cell_volume 962.967
_citation_journal_id_ASTM MRBUAC
_cod_data_source_file leFur_MRBUAC_1969_1281.cif
_cod_data_source_block Be3F12K2Mg2
_cod_original_cell_volume 962.9668
_cod_database_code 1528263

loop_
_symmetry_equiv_pos_as_xyz
x,y,z
-x+1/2,-y,z+1/2
x+1/2,-y+1/2,-z
-x,y+1/2,-z+1/2
z,x,y
-z+1/2,-x,y+1/2
z+1/2,-x+1/2,-y
-z,x+1/2,-y+1/2
y,z,x
y+1/2,-z+1/2,-x
-y,z+1/2,-x+1/2
-y+1/2,-z,x+1/2

loop_
_atom_site_label
_atom_site_type_symbol
_atom_site_fract_x
_atom_site_fract_y
_atom_site_fract_z
_atom_site_occupancy
_atom_site_U_iso_or_equiv
F4 F-1 0.527 0.556 0.2 1 0.0
Mg1 Mg+2 0.584 0.584 0.584 1 0.0
Mg2 Mg+2 0.849 0.849 0.849 1 0.0
F3 F-1 0.57 0.315 0.266 1 0.0
F2 F-1 0.756 0.482 0.204 1 0.0
K1 K+1 0.066 0.066 0.066 1 0.0
F1 F-1 0.643 0.497 0.416 1 0.0
K2 K+1 0.293 0.293 0.293 1 0.0
Be1 Be+2 0.625 0.467 0.268 1 0.0
